data_7056424
loop_
_publ_author_name
'Zhang, Jun'
'Su, Jian'
'Zhao, Meng'
'Xie, Wenjie'
'Jin, Jie'
'Xie, Fazhi'
'Song, Xiaojie'
'Zhang, Sheng-Yi'
'Wu, Jieying'
'Tian, Yupeng'

_publ_section_title
;
 A series of novel Cadmium(II) coordination polymers with
 photoluminescence and ferroelectric properties based on zwitterionic
 ligand
;
_journal_name_full 'New J. Chem.'
_journal_paper_doi 10.1039/C7NJ00524E
_journal_year 2017
_chemical_formula_moiety 'Cd5 H10 O20 P4'
_chemical_formula_sum 'Cd5 H10 O20 P4'
_chemical_formula_weight 1015.96
_space_group_crystal_system monoclinic
_space_group_IT_number 15
_space_group_name_Hall '-C 2yc'
_space_group_name_H-M_alt 'C 1 2/c 1'
_symmetry_space_group_name_Hall '-C 2yc'
_symmetry_space_group_name_H-M 'C 1 2/c 1'
_atom_sites_solution_hydrogens difmap
_audit_creation_method SHELXL-2016/6
_audit_update_record
;
2017-06-22 deposited with the CCDC.
2017-07-12 downloaded from the CCDC.
;
_cell_angle_alpha 90
_cell_angle_beta 96.5280(10)
_cell_angle_gamma 90
_cell_formula_units_Z 4
_cell_length_a 17.9439(13)
_cell_length_b 9.4204(7)
_cell_length_c 9.7121(7)
_cell_measurement_reflns_used 1691
_cell_measurement_temperature 293(2)
_cell_measurement_theta_max 27.3
_cell_measurement_theta_min 2.3
_cell_volume 1631.1(2)
_computing_cell_refinement 'Bruker SMART'
_computing_data_collection 'Bruker SMART'
_computing_data_reduction 'Bruker SAINT'
_computing_molecular_graphics 'Bruker SHELXTL'
_computing_publication_material 'Bruker SHELXTL'
_computing_structure_refinement 'SHELXL-2016/6 (Sheldrick, 2016)'
_computing_structure_solution 'Bruker SHELXTL'
_diffrn_ambient_temperature 293(2)
_diffrn_measured_fraction_theta_full 0.999
_diffrn_measured_fraction_theta_max 0.999
_diffrn_measurement_device_type 'CCD area detector'
_diffrn_measurement_method 'phi and omega scans'
_diffrn_radiation_type MoK\a
_diffrn_radiation_wavelength 0.71073
_diffrn_reflns_av_R_equivalents 0.0280
_diffrn_reflns_av_unetI/netI 0.0261
_diffrn_reflns_Laue_measured_fraction_full 0.999
_diffrn_reflns_Laue_measured_fraction_max 0.999
_diffrn_reflns_limit_h_max 20
_diffrn_reflns_limit_h_min -21
_diffrn_reflns_limit_k_max 11
_diffrn_reflns_limit_k_min -9
_diffrn_reflns_limit_l_max 11
_diffrn_reflns_limit_l_min -11
_diffrn_reflns_number 5829
_diffrn_reflns_point_group_measured_fraction_full 0.999
_diffrn_reflns_point_group_measured_fraction_max 0.999
_diffrn_reflns_theta_full 25.242
_diffrn_reflns_theta_max 25.500
_diffrn_reflns_theta_min 2.285
_diffrn_source 'fine-focus sealed tube'
_exptl_absorpt_coefficient_mu 6.915
_exptl_absorpt_correction_T_max 0.3385
_exptl_absorpt_correction_T_min 0.3246
_exptl_crystal_colour colorless
_exptl_crystal_density_diffrn 4.137
_exptl_crystal_description block
_exptl_crystal_F_000 1880
_exptl_crystal_size_max 0.210
_exptl_crystal_size_mid 0.200
_exptl_crystal_size_min 0.200
_refine_diff_density_max 0.575
_refine_diff_density_min -0.861
_refine_diff_density_rms 0.170
_refine_ls_extinction_method none
_refine_ls_goodness_of_fit_ref 1.091
_refine_ls_hydrogen_treatment constr
_refine_ls_matrix_type full
_refine_ls_number_parameters 132
_refine_ls_number_reflns 1522
_refine_ls_number_restraints 0
_refine_ls_restrained_S_all 1.091
_refine_ls_R_factor_all 0.0241
_refine_ls_R_factor_gt 0.0204
_refine_ls_shift/su_max 0.001
_refine_ls_shift/su_mean 0.000
_refine_ls_structure_factor_coef Fsqd
_refine_ls_weighting_details 'w=1/[\s^2^(Fo^2^)+(0.0225P)^2^+4.2024P] where P=(Fo^2^+2Fc^2^)/3'
_refine_ls_weighting_scheme calc
_refine_ls_wR_factor_gt 0.0461
_refine_ls_wR_factor_ref 0.0473
_reflns_Friedel_coverage 0.000
_reflns_number_gt 1385
_reflns_number_total 1522
_reflns_threshold_expression 'I > 2\s(I)'
_cod_data_source_file c7nj00524e2.cif
_cod_data_source_block a
_cod_database_code 7056424
_shelx_shelxl_version_number 2016/6
_shelx_space_group_comment
;
The symmetry employed for this shelxl refinement is uniquely defined
by the following loop, which should always be used as a source of
symmetry information in preference to the above space-group names.
They are only intended as comments.
;
_shelx_estimated_absorpt_t_min 0.325
_shelx_estimated_absorpt_t_max 0.338

loop_
_space_group_symop_operation_xyz
'x, y, z'
'-x, y, -z+1/2'
'x+1/2, y+1/2, z'
'-x+1/2, y+1/2, -z+1/2'
'-x, -y, -z'
'x, -y, z-1/2'
'-x+1/2, -y+1/2, -z'
'x+1/2, -y+1/2, z-1/2'

loop_
_atom_site_label
_atom_site_type_symbol
_atom_site_fract_x
_atom_site_fract_y
_atom_site_fract_z
_atom_site_U_iso_or_equiv
_atom_site_adp_type
_atom_site_occupancy
_atom_site_site_symmetry_order
_atom_site_calc_flag
_atom_site_refinement_flags_posn
_atom_site_refinement_flags_adp
_atom_site_refinement_flags_occupancy
Cd1 Cd 0.17779(2) 0.58894(3) 0.81609(3) 0.01210(10) Uani 1 1 d . . .
Cd2 Cd 0.000000 1.10417(5) 0.750000 0.01057(11) Uani 1 2 d S T P
Cd3 Cd 0.17667(2) 0.97198(3) 0.86883(3) 0.01088(10) Uani 1 1 d . . .
O1 O 0.15261(17) 0.7299(3) 0.6263(3) 0.0142(7) Uani 1 1 d . . .
O2 O 0.01287(19) 0.7192(4) 0.5803(3) 0.0212(8) Uani 1 1 d . . .
H2 H -0.022302 0.746365 0.502838 0.032 Uiso 1 1 d R U .
O3 O 0.08362(17) 0.8921(3) 0.4482(3) 0.0142(7) Uani 1 1 d . . .
O4 O 0.07816(17) 0.9269(3) 0.7050(3) 0.0141(7) Uani 1 1 d . . .
O5 O 0.29909(17) 0.9015(3) 0.8307(3) 0.0117(6) Uani 1 1 d . . .
O6 O 0.33764(18) 0.7378(3) 1.0286(3) 0.0131(7) Uani 1 1 d . . .
O7 O 0.42204(17) 0.7679(3) 0.8406(3) 0.0133(6) Uani 1 1 d . . .
O8 O 0.29820(17) 0.6379(3) 0.7920(3) 0.0140(7) Uani 1 1 d . . .
O9 O 0.23725(17) 0.4115(3) 0.9671(3) 0.0133(7) Uani 1 1 d . . .
H9A H 0.200116 0.361153 1.013580 0.016 Uiso 1 1 d R U .
H9B H 0.263176 0.343533 0.914600 0.016 Uiso 1 1 d R U .
O10 O 0.0712(2) 0.4811(4) 0.8491(4) 0.0288(8) Uani 1 1 d . . .
H10A H 0.065159 0.397807 0.791984 0.043 Uiso 1 1 d R U .
H10B H 0.029329 0.526327 0.858535 0.043 Uiso 1 1 d R U .
P1 P 0.08288(6) 0.82130(11) 0.58905(10) 0.0089(2) Uani 1 1 d . . .
P2 P 0.33941(6) 0.76129(11) 0.87105(10) 0.0078(2) Uani 1 1 d . . .

loop_
_atom_site_aniso_label
_atom_site_aniso_U_11
_atom_site_aniso_U_22
_atom_site_aniso_U_33
_atom_site_aniso_U_23
_atom_site_aniso_U_13
_atom_site_aniso_U_12
Cd1 0.01251(19) 0.01098(17) 0.01290(16) -0.00055(12) 0.00186(12) 0.00056(13)
Cd2 0.0096(2) 0.0110(2) 0.0108(2) 0.000 -0.00019(16) 0.000
Cd3 0.01065(18) 0.01020(17) 0.01172(16) 0.00194(12) 0.00091(12) 0.00047(13)
O1 0.0131(17) 0.0154(17) 0.0140(14) 0.0030(12) 0.0014(12) 0.0073(13)
O2 0.0204(19) 0.0240(19) 0.0176(16) 0.0073(13) -0.0047(13) -0.0139(15)
O3 0.0103(17) 0.0182(17) 0.0135(14) 0.0047(13) -0.0018(12) -0.0054(13)
O4 0.0133(17) 0.0150(16) 0.0131(15) -0.0052(12) -0.0024(12) 0.0024(13)
O5 0.0129(17) 0.0063(15) 0.0159(14) 0.0031(11) 0.0020(12) 0.0042(12)
O6 0.0199(18) 0.0107(15) 0.0086(14) 0.0027(12) 0.0013(12) -0.0010(13)
O7 0.0106(17) 0.0119(16) 0.0181(15) -0.0008(12) 0.0048(12) 0.0006(13)
O8 0.0133(17) 0.0128(16) 0.0163(15) -0.0071(12) 0.0033(12) -0.0032(13)
O9 0.0175(18) 0.0100(15) 0.0128(15) 0.0003(12) 0.0038(12) 0.0002(13)
O10 0.018(2) 0.025(2) 0.044(2) -0.0062(17) 0.0068(16) -0.0020(16)
P1 0.0087(6) 0.0094(5) 0.0084(5) 0.0007(4) -0.0003(4) 0.0002(4)
P2 0.0078(6) 0.0072(5) 0.0084(5) -0.0003(4) 0.0003(4) 0.0009(4)

loop_
_atom_type_symbol
_atom_type_description
_atom_type_scat_dispersion_real
_atom_type_scat_dispersion_imag
_atom_type_scat_source
Cd Cd -0.8075 1.2024 'International Tables Vol C Tables 4.2.6.8 and 6.1.1.4'
H H 0.0000 0.0000 'International Tables Vol C Tables 4.2.6.8 and 6.1.1.4'
O O 0.0106 0.0060 'International Tables Vol C Tables 4.2.6.8 and 6.1.1.4'
P P 0.1023 0.0942 'International Tables Vol C Tables 4.2.6.8 and 6.1.1.4'

loop_
_geom_angle_atom_site_label_1
_geom_angle_atom_site_label_2
_geom_angle_atom_site_label_3
_geom_angle
_geom_angle_site_symmetry_1
_geom_angle_site_symmetry_3
O10 Cd1 O8 164.34(12) . .
O10 Cd1 O6 93.50(12) . 7_567
O8 Cd1 O6 96.50(11) . 7_567
O10 Cd1 O1 106.79(13) . .
O8 Cd1 O1 84.30(11) . .
O6 Cd1 O1 95.23(10) 7_567 .
O10 Cd1 O5 87.59(12) . 4_546
O8 Cd1 O5 81.50(10) . 4_546
O6 Cd1 O5 175.29(11) 7_567 4_546
O1 Cd1 O5 88.83(10) . 4_546
O10 Cd1 O9 85.61(12) . .
O8 Cd1 O9 80.80(11) . .
O6 Cd1 O9 100.08(10) 7_567 .
O1 Cd1 O9 159.70(10) . .
O5 Cd1 O9 75.42(10) 4_546 .
O4 Cd2 O4 84.46(16) . 2_556
O4 Cd2 O3 79.22(10) . 6_576
O4 Cd2 O3 102.10(11) 2_556 6_576
O4 Cd2 O3 102.10(11) . 5_576
O4 Cd2 O3 79.22(10) 2_556 5_576
O3 Cd2 O3 178.26(15) 6_576 5_576
O4 Cd2 O7 90.21(11) . 4_556
O4 Cd2 O7 168.57(10) 2_556 4_556
O3 Cd2 O7 86.76(11) 6_576 4_556
O3 Cd2 O7 92.08(10) 5_576 4_556
O4 Cd2 O7 168.57(10) . 3_455
O4 Cd2 O7 90.21(11) 2_556 3_455
O3 Cd2 O7 92.08(10) 6_576 3_455
O3 Cd2 O7 86.76(11) 5_576 3_455
O7 Cd2 O7 96.74(14) 4_556 3_455
O4 Cd2 Cd3 103.53(8) . 2_556
O4 Cd2 Cd3 40.18(7) 2_556 2_556
O3 Cd2 Cd3 139.95(8) 6_576 2_556
O3 Cd2 Cd3 41.01(7) 5_576 2_556
O7 Cd2 Cd3 132.66(7) 4_556 2_556
O7 Cd2 Cd3 78.35(8) 3_455 2_556
O6 Cd3 O4 91.55(11) 7_567 .
O6 Cd3 O8 161.14(10) 7_567 4_556
O4 Cd3 O8 81.26(11) . 4_556
O6 Cd3 O3 102.54(11) 7_567 6_576
O4 Cd3 O3 78.65(10) . 6_576
O8 Cd3 O3 93.17(11) 4_556 6_576
O6 Cd3 O9 102.08(10) 7_567 7_567
O4 Cd3 O9 162.53(11) . 7_567
O8 Cd3 O9 88.78(10) 4_556 7_567
O3 Cd3 O9 87.67(11) 6_576 7_567
O6 Cd3 O5 88.71(10) 7_567 .
O4 Cd3 O5 119.91(10) . .
O8 Cd3 O5 79.99(10) 4_556 .
O3 Cd3 O5 158.39(11) 6_576 .
O9 Cd3 O5 71.82(10) 7_567 .
P1 O1 Cd1 127.07(17) . .
P1 O2 H2 109.2 . .
P1 O3 Cd2 133.32(18) . 5_576
P1 O3 Cd3 128.62(17) . 6_575
Cd2 O3 Cd3 98.04(11) 5_576 6_575
P1 O4 Cd2 136.08(18) . .
P1 O4 Cd3 122.52(17) . .
Cd2 O4 Cd3 100.17(11) . .
P2 O5 Cd1 134.03(17) . 4_556
P2 O5 Cd3 128.37(16) . .
Cd1 O5 Cd3 96.67(10) 4_556 .
P2 O6 Cd3 125.52(17) . 7_567
P2 O6 Cd1 124.99(17) . 7_567
Cd3 O6 Cd1 108.13(11) 7_567 7_567
P2 O7 Cd2 132.69(17) . 3_545
P2 O8 Cd1 121.17(16) . .
P2 O8 Cd3 137.43(17) . 4_546
Cd1 O8 Cd3 101.36(11) . 4_546
Cd3 O9 Cd1 107.52(11) 7_567 .
Cd3 O9 H9A 110.2 7_567 .
Cd1 O9 H9A 110.2 . .
Cd3 O9 H9B 110.2 7_567 .
Cd1 O9 H9B 110.2 . .
H9A O9 H9B 108.5 . .
Cd1 O10 H10A 109.4 . .
Cd1 O10 H10B 123.7 . .
H10A O10 H10B 114.6 . .
O4 P1 O3 112.80(18) . .
O4 P1 O1 107.95(17) . .
O3 P1 O1 111.66(17) . .
O4 P1 O2 109.26(18) . .
O3 P1 O2 107.87(17) . .
O1 P1 O2 107.14(19) . .
O5 P2 O8 109.71(18) . .
O5 P2 O7 110.54(17) . .
O8 P2 O7 110.67(16) . .
O5 P2 O6 108.25(16) . .
O8 P2 O6 108.82(17) . .
O7 P2 O6 108.79(17) . .

loop_
_geom_bond_atom_site_label_1
_geom_bond_atom_site_label_2
_geom_bond_distance
_geom_bond_site_symmetry_2
Cd1 O10 2.221(3) .
Cd1 O8 2.247(3) .
Cd1 O6 2.261(3) 7_567
Cd1 O1 2.274(3) .
Cd1 O5 2.336(3) 4_546
Cd1 O9 2.393(3) .
Cd2 O4 2.255(3) .
Cd2 O4 2.255(3) 2_556
Cd2 O3 2.303(3) 6_576
Cd2 O3 2.303(3) 5_576
Cd2 O7 2.322(3) 4_556
Cd2 O7 2.322(3) 3_455
Cd2 Cd3 3.4787(4) 2_556
Cd3 O6 2.241(3) 7_567
Cd3 O4 2.280(3) .
Cd3 O8 2.291(3) 4_556
Cd3 O3 2.305(3) 6_576
Cd3 O9 2.360(3) 7_567
Cd3 O5 2.364(3) .
O1 P1 1.528(3) .
O2 P1 1.577(3) .
O2 H2 0.9600 .
O3 P1 1.523(3) .
O4 P1 1.512(3) .
O5 P2 1.535(3) .
O6 P2 1.550(3) .
O7 P2 1.546(3) .
O8 P2 1.535(3) .
O9 H9A 0.9701 .
O9 H9B 0.9700 .
O10 H10A 0.9600 .
O10 H10B 0.8770 .

loop_
_geom_torsion_atom_site_label_1
_geom_torsion_atom_site_label_2
_geom_torsion_atom_site_label_3
_geom_torsion_atom_site_label_4
_geom_torsion
_geom_torsion_site_symmetry_1
Cd2 O4 P1 O3 55.7(3) .
Cd3 O4 P1 O3 -108.9(2) .
Cd2 O4 P1 O1 179.6(2) .
Cd3 O4 P1 O1 15.0(2) .
Cd2 O4 P1 O2 -64.2(3) .
Cd3 O4 P1 O2 131.14(19) .
Cd2 O3 P1 O4 -112.8(2) 5_576
Cd3 O3 P1 O4 69.3(3) 6_575
Cd2 O3 P1 O1 125.4(2) 5_576
Cd3 O3 P1 O1 -52.4(3) 6_575
Cd2 O3 P1 O2 7.9(3) 5_576
Cd3 O3 P1 O2 -169.9(2) 6_575
Cd1 O1 P1 O4 59.8(3) .
Cd1 O1 P1 O3 -175.70(19) .
Cd1 O1 P1 O2 -57.8(2) .
Cd1 O5 P2 O8 -102.1(2) 4_556
Cd3 O5 P2 O8 64.2(2) .
Cd1 O5 P2 O7 20.2(3) 4_556
Cd3 O5 P2 O7 -173.52(18) .
Cd1 O5 P2 O6 139.3(2) 4_556
Cd3 O5 P2 O6 -54.5(2) .
Cd1 O8 P2 O5 -60.1(2) .
Cd3 O8 P2 O5 116.9(3) 4_546
Cd1 O8 P2 O7 177.70(17) .
Cd3 O8 P2 O7 -5.4(3) 4_546
Cd1 O8 P2 O6 58.2(2) .
Cd3 O8 P2 O6 -124.9(3) 4_546
Cd2 O7 P2 O5 -139.5(2) 3_545
Cd2 O7 P2 O8 -17.7(3) 3_545
Cd2 O7 P2 O6 101.8(2) 3_545
Cd3 O6 P2 O5 142.8(2) 7_567
Cd1 O6 P2 O5 -22.3(3) 7_567
Cd3 O6 P2 O8 23.6(3) 7_567
Cd1 O6 P2 O8 -141.5(2) 7_567
Cd3 O6 P2 O7 -97.0(2) 7_567
Cd1 O6 P2 O7 97.9(2) 7_567
